data_8000164
loop_
_publ_author_name
'Mori, Yutaka'
'Matsumoto, Akikazu'

_publ_section_title
;
 Photodimerization Mechanism of Bis(3,4,5-trifluorobenzyl) (E,E)-Muconate
 in a Columnar Assembly in the Crystalline State
;
_journal_issue 4
_journal_name_full 'Chemistry Letters'
_journal_page_first 510
_journal_paper_doi 10.1246/cl.2007.510
_journal_volume 36
_journal_year 2007
_chemical_formula_moiety 'C20 H12 F6 O4 '
_chemical_formula_sum 'C20 H12 F6 O4'
_chemical_formula_weight 430.30
_space_group_IT_number 14
_symmetry_cell_setting monoclinic
_symmetry_space_group_name_Hall '-P 2ybc'
_symmetry_space_group_name_H-M 'P 1 21/c 1'
_atom_sites_solution_hydrogens geom
_atom_sites_solution_primary direct
_atom_sites_solution_secondary difmap
_audit_creation_method SHELXL-97
_cell_angle_alpha 90.00
_cell_angle_beta 95.15(4)
_cell_angle_gamma 90.00
_cell_formula_units_Z 2
_cell_length_a 3.979(3)
_cell_length_b 20.55(2)
_cell_length_c 11.537(8)
_cell_measurement_reflns_used 3549
_cell_measurement_temperature 296(2)
_cell_measurement_theta_max 22.6
_cell_measurement_theta_min 3.5
_cell_volume 939.6(13)
_computing_cell_refinement PROCESS-AUTO
_computing_data_collection PROCESS-AUTO
_computing_data_reduction CrystalStructure
_computing_publication_material 'CrystalStructure 3.8.0'
_computing_structure_refinement 'SHELXL-97 (Sheldrick, 1997)'
_computing_structure_solution 'SHELXS-97 (Sheldrick, 1990)'
_diffrn_ambient_temperature 296(2)
_diffrn_detector_area_resol_mean 10.00
_diffrn_measured_fraction_theta_full 0.978
_diffrn_measured_fraction_theta_max 0.978
_diffrn_measurement_device_type 'Rigaku RAXIS-RAPID'
_diffrn_measurement_method \w
_diffrn_radiation_monochromator graphite
_diffrn_radiation_source 'fine-focus sealed tube'
_diffrn_radiation_type MoK\a
_diffrn_radiation_wavelength 0.71075
_diffrn_reflns_av_R_equivalents 0.0991
_diffrn_reflns_av_sigmaI/netI 0.0917
_diffrn_reflns_limit_h_max 5
_diffrn_reflns_limit_h_min -4
_diffrn_reflns_limit_k_max 26
_diffrn_reflns_limit_k_min -26
_diffrn_reflns_limit_l_max 14
_diffrn_reflns_limit_l_min -14
_diffrn_reflns_number 6897
_diffrn_reflns_theta_full 27.49
_diffrn_reflns_theta_max 27.49
_diffrn_reflns_theta_min 3.46
_exptl_absorpt_coefficient_mu 0.144
_exptl_absorpt_correction_T_max 0.9857
_exptl_absorpt_correction_T_min 0.9380
_exptl_absorpt_correction_type none
_exptl_crystal_colour colorless
_exptl_crystal_density_diffrn 1.521
_exptl_crystal_density_method 'not measured'
_exptl_crystal_description block
_exptl_crystal_F_000 436
_exptl_crystal_size_max 0.45
_exptl_crystal_size_mid 0.20
_exptl_crystal_size_min 0.10
_refine_diff_density_max 0.198
_refine_diff_density_min -0.197
_refine_diff_density_rms 0.043
_refine_ls_extinction_method none
_refine_ls_goodness_of_fit_ref 0.876
_refine_ls_hydrogen_treatment constr
_refine_ls_matrix_type full
_refine_ls_number_parameters 187
_refine_ls_number_reflns 2109
_refine_ls_number_restraints 0
_refine_ls_restrained_S_all 0.876
_refine_ls_R_factor_all 0.1806
_refine_ls_R_factor_gt 0.0657
_refine_ls_shift/su_max 0.000
_refine_ls_shift/su_mean 0.000
_refine_ls_structure_factor_coef Fsqd
_refine_ls_weighting_details 'calc w=1/[\s^2^(Fo^2^)+(0.0974P)^2^+0.0000P] where P=(Fo^2^+2Fc^2^)/3'
_refine_ls_weighting_scheme calc
_refine_ls_wR_factor_gt 0.1661
_refine_ls_wR_factor_ref 0.2159
_reflns_number_gt 737
_reflns_number_total 2109
_reflns_threshold_expression >2sigma(I)
_cod_data_source_file 36-510sup1.cif
_cod_data_source_block 27.9
_cod_original_cell_volume 939.7(13)
_cod_database_code 8000164

loop_
_symmetry_equiv_pos_as_xyz
'x, y, z'
'-x, y+1/2, -z+1/2'
'-x, -y, -z'
'x, -y-1/2, z-1/2'

loop_
_atom_site_label
_atom_site_type_symbol
_atom_site_fract_x
_atom_site_fract_y
_atom_site_fract_z
_atom_site_U_iso_or_equiv
_atom_site_adp_type
_atom_site_occupancy
_atom_site_symmetry_multiplicity
_atom_site_calc_flag
_atom_site_refinement_flags
_atom_site_disorder_assembly
_atom_site_disorder_group
F7 F -0.2908(7) 0.31011(15) -0.2774(2) 0.1283(11) Uani 1 1 d . . .
F8 F -0.1854(7) 0.19144(12) -0.1815(2) 0.1269(11) Uani 1 1 d . A .
F9 F 0.1616(8) 0.17911(13) 0.0295(3) 0.1386(11) Uani 1 1 d . . .
O2 O 0.3139(15) 0.4113(2) 0.1772(4) 0.0680(18) Uani 0.704(18) 1 d P A 1
C1 C 0.449(4) 0.4629(5) 0.2381(7) 0.073(3) Uani 0.704(18) 1 d P A 1
O1 O 0.571(4) 0.5103(4) 0.1913(5) 0.094(3) Uani 0.704(18) 1 d P A 1
C2 C 0.419(2) 0.4539(3) 0.3641(5) 0.097(4) Uani 0.704(18) 1 d P A 1
H2 H 0.3317 0.4152 0.3905 0.117 Uiso 0.704(18) 1 calc PR A 1
C3 C 0.515(3) 0.4996(4) 0.4387(6) 0.129(6) Uani 0.704(18) 1 d P . 1
H3 H 0.6137 0.5361 0.4083 0.155 Uiso 0.704(18) 1 calc PR A 1
O2A O 0.171(6) 0.4087(12) 0.180(2) 0.053(7) Uiso 0.148(9) 1 d P . 2
C1A C 0.279(13) 0.468(3) 0.249(5) 0.12(3) Uiso 0.148(9) 1 d P . 2
O1A O 0.433(8) 0.504(2) 0.212(3) 0.082(12) Uiso 0.148(9) 1 d P . 2
C2A C 0.123(8) 0.4489(11) 0.3701(18) 0.060(7) Uani 0.148(9) 1 d P . 2
H2A H 0.2167 0.4093 0.4077 0.073 Uiso 0.148(9) 1 calc PR A 2
C3A C 0.148(10) 0.5096(12) 0.447(3) 0.090(10) Uani 0.148(9) 1 d P . 2
O2B O 0.452(6) 0.4112(14) 0.173(2) 0.055(7) Uiso 0.148(9) 1 d P . 3
C1B C 0.546(12) 0.448(2) 0.244(4) 0.069(17) Uiso 0.148(9) 1 d P . 3
O1B O 0.664(9) 0.482(2) 0.209(3) 0.096(13) Uiso 0.148(9) 1 d P . 3
C2B C 0.733(7) 0.4523(12) 0.357(2) 0.068(8) Uiso 0.148(9) 1 d P . 3
H2B H 0.6534 0.4164 0.4029 0.081 Uiso 0.148(9) 1 calc PR A 3
C3B C 0.770(8) 0.5100(15) 0.436(3) 0.065(8) Uani 0.148(9) 1 d P . 3
C4 C 0.3269(10) 0.41460(19) 0.0544(3) 0.0818(11) Uiso 1 1 d . . .
H4A H 0.5592 0.4202 0.0371 0.098 Uiso 1 1 calc R A 1
H4B H 0.1995 0.4521 0.0242 0.098 Uiso 1 1 calc R A 1
C5 C 0.1854(8) 0.35431(18) -0.0043(3) 0.0675(9) Uani 1 1 d . A .
C6 C 0.0079(9) 0.3600(2) -0.1141(3) 0.0794(11) Uani 1 1 d . . .
H6 H -0.0271 0.4008 -0.1479 0.095 Uiso 1 1 calc R A .
C7 C -0.1143(10) 0.3055(2) -0.1719(3) 0.0857(12) Uani 1 1 d . A .
C8 C -0.0622(11) 0.2453(2) -0.1245(4) 0.0919(13) Uani 1 1 d . . .
C9 C 0.1121(11) 0.2400(2) -0.0157(4) 0.0906(12) Uani 1 1 d . A .
C10 C 0.2371(9) 0.2940(2) 0.0449(3) 0.0805(11) Uani 1 1 d . . .
H10 H 0.3544 0.2895 0.1179 0.097 Uiso 1 1 calc R A .

loop_
_atom_site_aniso_label
_atom_site_aniso_U_11
_atom_site_aniso_U_22
_atom_site_aniso_U_33
_atom_site_aniso_U_23
_atom_site_aniso_U_13
_atom_site_aniso_U_12
F7 0.141(2) 0.151(3) 0.0849(18) -0.0182(15) -0.0343(16) -0.0097(18)
F8 0.152(2) 0.112(2) 0.117(2) -0.0445(16) 0.0103(18) -0.0228(17)
F9 0.194(3) 0.0831(18) 0.136(2) 0.0004(16) -0.001(2) 0.0042(19)
O2 0.072(6) 0.079(3) 0.056(3) -0.0112(17) 0.019(3) -0.007(4)
C1 0.109(10) 0.059(5) 0.047(4) -0.006(3) -0.008(5) 0.034(6)
O1 0.132(6) 0.079(4) 0.069(3) -0.006(3) 0.007(4) -0.027(5)
C2 0.162(12) 0.078(4) 0.054(4) -0.003(3) 0.018(4) -0.023(5)
C3 0.26(2) 0.081(5) 0.049(3) -0.001(3) 0.006(8) -0.026(8)
C2A 0.079(19) 0.059(13) 0.044(12) 0.000(10) 0.012(12) -0.021(13)
C3A 0.13(3) 0.047(14) 0.10(3) -0.022(13) 0.02(2) -0.013(17)
C3B 0.079(19) 0.064(17) 0.056(17) -0.030(14) 0.023(16) 0.016(15)
C5 0.0628(19) 0.078(2) 0.062(2) -0.0097(18) 0.0073(17) 0.0030(18)
C6 0.087(2) 0.082(3) 0.068(2) -0.003(2) 0.000(2) 0.013(2)
C7 0.083(3) 0.111(4) 0.062(3) -0.016(2) -0.001(2) -0.005(3)
C8 0.093(3) 0.098(3) 0.085(3) -0.038(3) 0.011(2) -0.007(3)
C9 0.105(3) 0.074(3) 0.095(3) -0.008(2) 0.017(3) 0.007(2)
C10 0.084(3) 0.085(3) 0.071(2) -0.011(2) 0.001(2) 0.002(2)

loop_
_atom_type_symbol
_atom_type_description
_atom_type_scat_dispersion_real
_atom_type_scat_dispersion_imag
_atom_type_scat_source
C C 0.0033 0.0016 'International Tables Vol C Tables 4.2.6.8 and 6.1.1.4'
H H 0.0000 0.0000 'International Tables Vol C Tables 4.2.6.8 and 6.1.1.4'
O O 0.0106 0.0060 'International Tables Vol C Tables 4.2.6.8 and 6.1.1.4'
F F 0.0171 0.0103 'International Tables Vol C Tables 4.2.6.8 and 6.1.1.4'

loop_
_geom_angle_atom_site_label_1
_geom_angle_atom_site_label_2
_geom_angle_atom_site_label_3
_geom_angle
_geom_angle_site_symmetry_1
_geom_angle_site_symmetry_3
C1 O2 C4 115.5(6) . .
O1 C1 O2 122.9(7) . .
O1 C1 C2 126.7(7) . .
O2 C1 C2 110.4(8) . .
C3 C2 C1 120.8(7) . .
C3 C2 H2 119.6 . .
C1 C2 H2 119.6 . .
C2 C3 C3 127.9(11) . 3_666
C2 C3 H3 116.0 . .
C3 C3 H3 116.0 3_666 .
C1A O2A C4 107(3) . .
O1A C1A O2A 119(5) . .
O1A C1A C2A 142(5) . .
O2A C1A C2A 98(4) . .
C3A C2A C2B 92(2) . 1_455
C3A C2A C1A 107(3) . .
C2B C2A C1A 111(3) 1_455 .
C3A C2A H2A 114.8 . .
C2B C2A H2A 114.8 1_455 .
C1A C2A H2A 114.8 . .
C3B C3A C2A 87(2) 1_455 .
C1B O2B C4 136(3) . .
O1B C1B O2B 109(5) . .
O1B C1B C2B 96(4) . .
O2B C1B C2B 142(4) . .
C1B C2B C3B 128(3) . .
C1B C2B C2A 121(3) . 1_655
C3B C2B C2A 86.0(18) . 1_655
C1B C2B H2B 106.4 . .
C3B C2B H2B 106.4 . .
C2A C2B H2B 106.4 1_655 .
C3A C3B C2B 95.2(19) 1_655 .
O2B C4 O2 22.6(9) . .
O2B C4 C5 118.8(12) . .
O2 C4 C5 111.4(4) . .
O2B C4 O2A 42.8(14) . .
O2 C4 O2A 20.2(8) . .
C5 C4 O2A 100.5(9) . .
O2B C4 H4A 86.9 . .
O2 C4 H4A 109.4 . .
C5 C4 H4A 109.4 . .
O2A C4 H4A 129.6 . .
O2B C4 H4B 120.9 . .
O2 C4 H4B 109.4 . .
C5 C4 H4B 109.4 . .
O2A C4 H4B 98.7 . .
H4A C4 H4B 108.0 . .
C10 C5 C6 119.7(3) . .
C10 C5 C4 121.6(3) . .
C6 C5 C4 118.6(4) . .
C7 C6 C5 120.0(4) . .
C7 C6 H6 120.0 . .
C5 C6 H6 120.0 . .
F7 C7 C8 118.3(4) . .
F7 C7 C6 120.9(4) . .
C8 C7 C6 120.8(4) . .
F8 C8 C7 120.7(4) . .
F8 C8 C9 120.4(5) . .
C7 C8 C9 118.9(4) . .
F9 C9 C10 120.7(4) . .
F9 C9 C8 117.6(4) . .
C10 C9 C8 121.7(4) . .
C5 C10 C9 118.9(4) . .
C5 C10 H10 120.6 . .
C9 C10 H10 120.6 . .

loop_
_geom_bond_atom_site_label_1
_geom_bond_atom_site_label_2
_geom_bond_distance
_geom_bond_site_symmetry_2
F7 C7 1.352(4) .
F8 C8 1.357(4) .
F9 C9 1.364(5) .
O2 C1 1.357(9) .
O2 C4 1.424(6) .
C1 O1 1.235(14) .
C1 C2 1.480(10) .
C2 C3 1.307(9) .
C2 H2 0.9300 .
C3 C3 1.431(15) 3_666
C3 H3 0.9300 .
O2A C1A 1.50(6) .
O2A C4 1.63(2) .
C1A O1A 1.07(7) .
C1A C2A 1.62(7) .
C2A C3A 1.53(3) .
C2A C2B 1.55(5) 1_455
C2A H2A 0.9800 .
C3A C3B 1.50(5) 1_455
O2B C1B 1.15(5) .
O2B C4 1.42(3) .
C1B O1B 0.95(6) .
C1B C2B 1.44(5) .
C2B C3B 1.50(4) .
C2B C2A 1.55(5) 1_655
C2B H2B 0.9800 .
C3B C3A 1.50(5) 1_655
C4 C5 1.497(5) .
C4 H4A 0.9700 .
C4 H4B 0.9700 .
C5 C10 1.371(5) .
C5 C6 1.399(5) .
C6 C7 1.371(5) .
C6 H6 0.9300 .
C7 C8 1.360(6) .
C8 C9 1.382(6) .
C9 C10 1.380(5) .
C10 H10 0.9300 .

loop_
_geom_torsion_atom_site_label_1
_geom_torsion_atom_site_label_2
_geom_torsion_atom_site_label_3
_geom_torsion_atom_site_label_4
_geom_torsion
_geom_torsion_site_symmetry_1
_geom_torsion_site_symmetry_4
C4 O2 C1 O1 1(2) . .
C4 O2 C1 C2 179.8(7) . .
O1 C1 C2 C3 3(3) . .
O2 C1 C2 C3 -175.9(11) . .
C1 C2 C3 C3 176.0(15) . 3_666
C4 O2A C1A O1A 0(6) . .
C4 O2A C1A C2A -176(2) . .
O1A C1A C2A C3A 17(10) . .
O2A C1A C2A C3A -169(3) . .
O1A C1A C2A C2B 116(8) . 1_455
O2A C1A C2A C2B -71(3) . 1_455
C2B C2A C3A C3B 2(2) 1_455 1_455
C1A C2A C3A C3B 115(3) . 1_455
C4 O2B C1B O1B -36(7) . .
C4 O2B C1B C2B -164(4) . .
O1B C1B C2B C3B 58(5) . .
O2B C1B C2B C3B -170(6) . .
O1B C1B C2B C2A -53(5) . 1_655
O2B C1B C2B C2A 78(8) . 1_655
C1B C2B C3B C3A -125(4) . 1_655
C2A C2B C3B C3A 2(2) 1_655 1_655
C1B O2B C4 O2 -96(5) . .
C1B O2B C4 C5 -172(4) . .
C1B O2B C4 O2A -99(5) . .
C1 O2 C4 O2B 64(3) . .
C1 O2 C4 C5 177.6(9) . .
C1 O2 C4 O2A -122(3) . .
C1A O2A C4 O2B 61(3) . .
C1A O2A C4 O2 58(3) . .
C1A O2A C4 C5 -178(2) . .
O2B C4 C5 C10 -13.9(11) . .
O2 C4 C5 C10 -37.5(5) . .
O2A C4 C5 C10 -55.3(9) . .
O2B C4 C5 C6 168.7(11) . .
O2 C4 C5 C6 145.1(4) . .
O2A C4 C5 C6 127.3(8) . .
C10 C5 C6 C7 0.2(5) . .
C4 C5 C6 C7 177.6(3) . .
C5 C6 C7 F7 179.0(3) . .
C5 C6 C7 C8 -0.7(6) . .
F7 C7 C8 F8 -0.2(6) . .
C6 C7 C8 F8 179.6(3) . .
F7 C7 C8 C9 -178.7(3) . .
C6 C7 C8 C9 1.0(6) . .
F8 C8 C9 F9 1.7(6) . .
C7 C8 C9 F9 -179.7(4) . .
F8 C8 C9 C10 -179.3(4) . .
C7 C8 C9 C10 -0.7(6) . .
C6 C5 C10 C9 0.1(5) . .
C4 C5 C10 C9 -177.3(3) . .
F9 C9 C10 C5 179.2(4) . .
C8 C9 C10 C5 0.2(6) . .
